data_7013133
loop_
_publ_author_name
'Lin, Zhi-En'
'Yao, You-Wei'
'Zhang, Jie'
'Yang, Guo-Yu'

_publ_section_title
;
 Isolation of a monomeric hybrid zinc phosphate and its one-dimensional
 relative
;
_journal_issue 16
_journal_name_full 'Dalton Transactions'
_journal_page_first 3160
_journal_paper_doi 10.1039/b304778d
_journal_year 2003
_chemical_formula_sum 'C24 H21 N4 O12 P3 Zn2'
_chemical_formula_weight 781.10
_space_group_IT_number 43
_symmetry_cell_setting orthorhombic
_symmetry_space_group_name_Hall 'F 2 -2d'
_symmetry_space_group_name_H-M 'F d d 2'
_atom_sites_solution_hydrogens geom
_atom_sites_solution_primary direct
_atom_sites_solution_secondary difmap
_audit_creation_method SHELXL-97
_cell_angle_alpha 90.00
_cell_angle_beta 90.00
_cell_angle_gamma 90.00
_cell_formula_units_Z 8
_cell_length_a 40.391(3)
_cell_length_b 7.4568(4)
_cell_length_c 17.4247(8)
_cell_measurement_reflns_used 102
_cell_measurement_temperature 293(2)
_cell_measurement_theta_max 25.07
_cell_measurement_theta_min 2.02
_cell_volume 5248.1(5)
_computing_structure_refinement 'SHELXL-97 (Sheldrick, 1997)'
_computing_structure_solution 'SHELXS-97 (Sheldrick, 1990)'
_diffrn_ambient_temperature 293(2)
_diffrn_measured_fraction_theta_full 0.999
_diffrn_measured_fraction_theta_max 0.999
_diffrn_measurement_device_type 'Siemens SMART CCD'
_diffrn_measurement_method 'phi and omega scans'
_diffrn_radiation_monochromator graphite
_diffrn_radiation_source 'fine-focus sealed tube'
_diffrn_radiation_type MoK\a
_diffrn_radiation_wavelength 0.71073
_diffrn_reflns_av_R_equivalents 0.0316
_diffrn_reflns_av_sigmaI/netI 0.0365
_diffrn_reflns_limit_h_max 20
_diffrn_reflns_limit_h_min -48
_diffrn_reflns_limit_k_max 8
_diffrn_reflns_limit_k_min -8
_diffrn_reflns_limit_l_max 20
_diffrn_reflns_limit_l_min -18
_diffrn_reflns_number 3813
_diffrn_reflns_theta_full 25.07
_diffrn_reflns_theta_max 25.07
_diffrn_reflns_theta_min 2.02
_diffrn_standards_decay_% 0
_exptl_absorpt_coefficient_mu 2.090
_exptl_absorpt_correction_T_max 1.0000
_exptl_absorpt_correction_T_min 0.5985
_exptl_absorpt_correction_type empirical
_exptl_absorpt_process_details 'SADABS (Sheldrick, 1996)'
_exptl_crystal_colour 'light yellow'
_exptl_crystal_density_diffrn 1.977
_exptl_crystal_density_method 'not measured'
_exptl_crystal_description prism
_exptl_crystal_F_000 3152
_exptl_crystal_size_max 0.46
_exptl_crystal_size_mid 0.30
_exptl_crystal_size_min 0.14
_refine_diff_density_max 0.436
_refine_diff_density_min -0.687
_refine_diff_density_rms 0.087
_refine_ls_abs_structure_details 'Flack H D (1983), Acta Cryst. A39, 876-881'
_refine_ls_abs_structure_Flack 0.031(18)
_refine_ls_extinction_method none
_refine_ls_goodness_of_fit_ref 1.071
_refine_ls_hydrogen_treatment mixed
_refine_ls_matrix_type full
_refine_ls_number_parameters 204
_refine_ls_number_reflns 2024
_refine_ls_number_restraints 1
_refine_ls_restrained_S_all 1.070
_refine_ls_R_factor_gt 0.0335
_refine_ls_shift/su_max 0.000
_refine_ls_shift/su_mean 0.000
_refine_ls_structure_factor_coef Fsqd
_refine_ls_weighting_details 'calc w=1/[\s^2^(Fo^2^)+(0.0422P)^2^+37.2335P] where P=(Fo^2^+2Fc^2^)/3'
_refine_ls_weighting_scheme calc
_refine_ls_wR_factor_gt 0.0800
_refine_ls_wR_factor_ref 0.0847
_reflns_number_gt 1898
_reflns_number_total 2024
_reflns_threshold_expression >2sigma(I)
_cod_data_source_file b304778d.txt
_cod_data_source_block 1
_cod_original_sg_symbol_H-M Fdd2
_cod_database_code 7013133
_refine_ls_r_factor_ref 0.0382

loop_
_symmetry_equiv_pos_as_xyz
'x, y, z'
'-x, -y, z'
'x+1/4, -y+1/4, z+1/4'
'-x+1/4, y+1/4, z+1/4'
'x, y+1/2, z+1/2'
'-x, -y+1/2, z+1/2'
'x+1/4, -y+3/4, z+3/4'
'-x+1/4, y+3/4, z+3/4'
'x+1/2, y, z+1/2'
'-x+1/2, -y, z+1/2'
'x+3/4, -y+1/4, z+3/4'
'-x+3/4, y+1/4, z+3/4'
'x+1/2, y+1/2, z'
'-x+1/2, -y+1/2, z'
'x+3/4, -y+3/4, z+1/4'
'-x+3/4, y+3/4, z+1/4'

loop_
_atom_site_label
_atom_site_type_symbol
_atom_site_fract_x
_atom_site_fract_y
_atom_site_fract_z
_atom_site_U_iso_or_equiv
_atom_site_adp_type
_atom_site_occupancy
_atom_site_symmetry_multiplicity
_atom_site_calc_flag
_atom_site_refinement_flags
_atom_site_disorder_assembly
_atom_site_disorder_group
Zn1 Zn 0.705257(14) 0.61587(8) 0.34954(4) 0.01949(16) Uani 1 1 d . . .
P1 P 0.76635(3) 0.51926(18) 0.45156(8) 0.0180(3) Uani 1 1 d . . .
P2 P 0.7500 0.7500 0.20168(11) 0.0215(4) Uani 1 2 d S . .
O1 O 0.72221(10) 0.6686(6) 0.2467(2) 0.0346(10) Uani 1 1 d . . .
O2 O 0.78513(9) 0.6559(5) 0.4068(2) 0.0272(9) Uani 1 1 d . . .
O3 O 0.73497(8) 0.4536(5) 0.4111(2) 0.0247(9) Uani 1 1 d . . .
O4 O 0.75848(9) 0.5889(5) 0.5336(2) 0.0254(9) Uani 1 1 d . . .
O5 O 0.78900(9) 0.3503(5) 0.4654(2) 0.0277(9) Uani 1 1 d . . .
H1 H 0.7800 0.2612 0.4473 0.042 Uiso 1 1 calc R . .
O6 O 0.73290(10) 0.8891(6) 0.1479(3) 0.0424(13) Uani 1 1 d . . .
H2 H 0.7466 0.9307 0.1181 0.064 Uiso 1 1 calc R . .
N1 N 0.65346(10) 0.6726(6) 0.3638(2) 0.0202(9) Uani 1 1 d . . .
N2 N 0.68023(10) 0.3720(6) 0.3087(3) 0.0221(10) Uani 1 1 d . . .
C1 C 0.64047(13) 0.8215(8) 0.3931(3) 0.0247(12) Uani 1 1 d . . .
H3 H 0.6547 0.9101 0.4110 0.030 Uiso 1 1 calc R . .
C2 C 0.60610(15) 0.8511(8) 0.3982(4) 0.0321(15) Uani 1 1 d . . .
H4 H 0.5979 0.9563 0.4197 0.039 Uiso 1 1 calc R . .
C3 C 0.58495(13) 0.7237(8) 0.3712(3) 0.0291(13) Uani 1 1 d . . .
H5 H 0.5622 0.7440 0.3721 0.035 Uiso 1 1 calc R . .
C4 C 0.59748(12) 0.5603(8) 0.3416(3) 0.0235(11) Uani 1 1 d . . .
C5 C 0.57738(13) 0.4154(9) 0.3156(3) 0.0290(13) Uani 1 1 d . . .
H6 H 0.5545 0.4270 0.3168 0.035 Uiso 1 1 calc R . .
C6 C 0.59097(13) 0.2612(8) 0.2890(3) 0.0290(13) Uani 1 1 d . . .
H7 H 0.5773 0.1673 0.2738 0.035 Uiso 1 1 calc R . .
C7 C 0.62620(13) 0.2414(8) 0.2843(3) 0.0224(11) Uani 1 1 d . . .
C8 C 0.64183(14) 0.0873(8) 0.2556(3) 0.0284(13) Uani 1 1 d . . .
H8 H 0.6292 -0.0083 0.2376 0.034 Uiso 1 1 calc R . .
C9 C 0.67571(15) 0.0783(8) 0.2542(4) 0.0327(14) Uani 1 1 d . . .
H9 H 0.6864 -0.0234 0.2355 0.039 Uiso 1 1 calc R . .
C10 C 0.69393(14) 0.2234(8) 0.2811(3) 0.0283(13) Uani 1 1 d . . .
H10 H 0.7169 0.2161 0.2798 0.034 Uiso 1 1 calc R . .
C11 C 0.64664(13) 0.3790(8) 0.3102(3) 0.0208(12) Uani 1 1 d . . .
C12 C 0.63270(11) 0.5443(7) 0.3391(3) 0.0194(11) Uani 1 1 d . . .

loop_
_atom_site_aniso_label
_atom_site_aniso_U_11
_atom_site_aniso_U_22
_atom_site_aniso_U_33
_atom_site_aniso_U_23
_atom_site_aniso_U_13
_atom_site_aniso_U_12
Zn1 0.0148(2) 0.0202(3) 0.0235(3) 0.0015(3) -0.0027(2) -0.0020(2)
P1 0.0148(6) 0.0158(7) 0.0233(7) 0.0025(6) -0.0032(5) -0.0022(5)
P2 0.0195(9) 0.0248(10) 0.0201(9) 0.000 0.000 0.0004(8)
O1 0.030(2) 0.044(3) 0.030(2) 0.006(2) 0.0007(18) -0.0164(19)
O2 0.0229(19) 0.025(2) 0.033(2) 0.0059(19) 0.0047(16) -0.0052(16)
O3 0.0229(18) 0.0173(19) 0.034(2) 0.0046(18) -0.0113(16) -0.0044(15)
O4 0.031(2) 0.024(2) 0.021(2) 0.0047(17) 0.0008(16) -0.0005(17)
O5 0.0214(19) 0.019(2) 0.043(3) -0.0001(18) -0.0105(16) 0.0019(15)
O6 0.031(2) 0.058(3) 0.039(3) 0.028(2) 0.0105(19) 0.015(2)
N1 0.017(2) 0.019(2) 0.024(3) 0.0024(19) 0.0005(17) -0.0010(17)
N2 0.011(2) 0.031(3) 0.024(2) 0.009(2) -0.0054(17) -0.0012(18)
C1 0.025(3) 0.026(3) 0.024(3) 0.001(2) -0.001(2) 0.000(2)
C2 0.033(3) 0.030(4) 0.033(3) -0.001(3) 0.004(3) 0.011(3)
C3 0.019(3) 0.039(4) 0.029(3) 0.003(3) -0.001(2) 0.006(2)
C4 0.015(2) 0.033(3) 0.023(3) 0.001(3) 0.001(2) 0.001(2)
C5 0.015(2) 0.044(4) 0.028(3) 0.002(3) -0.001(2) -0.004(2)
C6 0.018(3) 0.032(3) 0.037(3) 0.002(3) -0.008(2) -0.006(2)
C7 0.021(3) 0.025(3) 0.021(3) 0.005(2) -0.003(2) -0.005(2)
C8 0.029(3) 0.026(3) 0.029(3) -0.003(3) -0.005(2) 0.000(2)
C9 0.037(3) 0.026(3) 0.036(4) -0.001(3) -0.002(3) 0.008(3)
C10 0.022(3) 0.028(3) 0.035(3) -0.001(3) -0.004(2) 0.004(2)
C11 0.018(2) 0.026(3) 0.019(3) 0.004(2) -0.001(2) 0.002(2)
C12 0.014(2) 0.027(3) 0.017(2) 0.003(2) 0.0011(19) -0.001(2)

loop_
_atom_type_symbol
_atom_type_description
_atom_type_scat_dispersion_real
_atom_type_scat_dispersion_imag
_atom_type_scat_source
C C 0.0033 0.0016 'International Tables Vol C Tables 4.2.6.8 and 6.1.1.4'
H H 0.0000 0.0000 'International Tables Vol C Tables 4.2.6.8 and 6.1.1.4'
N N 0.0061 0.0033 'International Tables Vol C Tables 4.2.6.8 and 6.1.1.4'
O O 0.0106 0.0060 'International Tables Vol C Tables 4.2.6.8 and 6.1.1.4'
P P 0.1023 0.0942 'International Tables Vol C Tables 4.2.6.8 and 6.1.1.4'
Zn Zn 0.2839 1.4301 'International Tables Vol C Tables 4.2.6.8 and 6.1.1.4'

loop_
_geom_angle_atom_site_label_1
_geom_angle_atom_site_label_2
_geom_angle_atom_site_label_3
_geom_angle
_geom_angle_site_symmetry_1
_geom_angle_site_symmetry_3
_geom_angle_publ_flag
O1 Zn1 O2 102.51(17) . 14_665 ?
O1 Zn1 O3 113.57(17) . . ?
O2 Zn1 O3 97.41(15) 14_665 . ?
O1 Zn1 N1 114.01(17) . . ?
O2 Zn1 N1 87.94(16) 14_665 . ?
O3 Zn1 N1 129.55(16) . . ?
O1 Zn1 N2 91.75(17) . . ?
O2 Zn1 N2 161.70(16) 14_665 . ?
O3 Zn1 N2 87.12(15) . . ?
N1 Zn1 N2 75.68(16) . . ?
O2 P1 O3 113.5(2) . . ?
O2 P1 O4 110.9(2) . . ?
O3 P1 O4 111.2(2) . . ?
O2 P1 O5 109.3(2) . . ?
O3 P1 O5 107.2(2) . . ?
O4 P1 O5 104.2(2) . . ?
O1 P2 O1 116.8(3) 14_665 . ?
O1 P2 O6 104.6(2) 14_665 14_665 ?
O1 P2 O6 112.2(3) . 14_665 ?
O1 P2 O6 112.2(3) 14_665 . ?
O1 P2 O6 104.6(2) . . ?
O6 P2 O6 106.1(4) 14_665 . ?
P2 O1 Zn1 145.3(3) . . ?
P1 O2 Zn1 159.5(2) . 14_665 ?
P1 O3 Zn1 123.2(2) . . ?
P1 O5 H1 109.5 . . ?
P2 O6 H2 109.5 . . ?
C1 N1 C12 118.1(4) . . ?
C1 N1 Zn1 126.4(4) . . ?
C12 N1 Zn1 115.5(3) . . ?
C10 N2 C11 117.1(5) . . ?
C10 N2 Zn1 128.0(4) . . ?
C11 N2 Zn1 114.9(4) . . ?
N1 C1 C2 122.9(5) . . ?
N1 C1 H3 118.5 . . ?
C2 C1 H3 118.5 . . ?
C3 C2 C1 119.2(6) . . ?
C3 C2 H4 120.4 . . ?
C1 C2 H4 120.4 . . ?
C2 C3 C4 120.1(5) . . ?
C2 C3 H5 119.9 . . ?
C4 C3 H5 119.9 . . ?
C3 C4 C5 124.4(5) . . ?
C3 C4 C12 116.1(5) . . ?
C5 C4 C12 119.6(5) . . ?
C6 C5 C4 121.4(5) . . ?
C6 C5 H6 119.3 . . ?
C4 C5 H6 119.3 . . ?
C5 C6 C7 120.6(5) . . ?
C5 C6 H7 119.7 . . ?
C7 C6 H7 119.7 . . ?
C11 C7 C8 116.9(5) . . ?
C11 C7 C6 119.6(5) . . ?
C8 C7 C6 123.5(5) . . ?
C9 C8 C7 119.7(6) . . ?
C9 C8 H8 120.1 . . ?
C7 C8 H8 120.1 . . ?
C8 C9 C10 119.0(6) . . ?
C8 C9 H9 120.5 . . ?
C10 C9 H9 120.5 . . ?
N2 C10 C9 123.4(5) . . ?
N2 C10 H10 118.3 . . ?
C9 C10 H10 118.3 . . ?
N2 C11 C7 123.9(5) . . ?
N2 C11 C12 115.4(5) . . ?
C7 C11 C12 120.7(5) . . ?
N1 C12 C4 123.5(5) . . ?
N1 C12 C11 118.4(4) . . ?
C4 C12 C11 118.0(5) . . ?

loop_
_geom_bond_atom_site_label_1
_geom_bond_atom_site_label_2
_geom_bond_distance
_geom_bond_site_symmetry_2
_geom_bond_publ_flag
Zn1 O1 1.958(4) . ?
Zn1 O2 2.010(4) 14_665 ?
Zn1 O3 2.014(4) . ?
Zn1 N1 2.149(4) . ?
Zn1 N2 2.199(5) . ?
P1 O2 1.491(4) . ?
P1 O3 1.530(3) . ?
P1 O4 1.554(4) . ?
P1 O5 1.575(4) . ?
P2 O1 1.498(4) 14_665 ?
P2 O1 1.498(4) . ?
P2 O6 1.560(4) 14_665 ?
P2 O6 1.560(4) . ?
O2 Zn1 2.010(4) 14_665 ?
O5 H1 0.8200 . ?
O6 H2 0.8200 . ?
N1 C1 1.330(7) . ?
N1 C12 1.343(7) . ?
N2 C10 1.328(7) . ?
N2 C11 1.358(6) . ?
C1 C2 1.408(8) . ?
C1 H3 0.9300 . ?
C2 C3 1.361(9) . ?
C2 H4 0.9300 . ?
C3 C4 1.416(8) . ?
C3 H5 0.9300 . ?
C4 C5 1.426(8) . ?
C4 C12 1.428(7) . ?
C5 C6 1.356(9) . ?
C5 H6 0.9300 . ?
C6 C7 1.433(7) . ?
C6 H7 0.9300 . ?
C7 C11 1.392(8) . ?
C7 C8 1.403(8) . ?
C8 C9 1.370(8) . ?
C8 H8 0.9300 . ?
C9 C10 1.390(9) . ?
C9 H9 0.9300 . ?
C10 H10 0.9300 . ?
C11 C12 1.446(7) . ?

loop_
_geom_hbond_atom_site_label_D
_geom_hbond_atom_site_label_H
_geom_hbond_atom_site_label_A
_geom_hbond_distance_DH
_geom_hbond_distance_HA
_geom_hbond_distance_DA
_geom_hbond_angle_DHA
_geom_hbond_site_symmetry_A
O5 H1 O3 0.82 1.82 2.640(5) 172.3 14_655
O6 H2 O4 0.82 1.95 2.692(5) 151.0 5_554
